data_7232339
loop_
_publ_author_name
'You, Li-Xin'
'Xie, Shi-Yu'
'Xia, Cheng-Cai'
'Wang, Shu-Ju'
'Xiong, Gang'
'He, Yong-Ke'
'Dragutan, Ileana'
'Dragutan, Valerian'
'Fedin, Vladimir P.'
'Sun, Ya-Guang'

_publ_section_title
;
 Unprecedented homochiral 3D lanthanide coordination polymers with
 triple-stranded helical architecture constructed from a rigid achiral
 aryldicarboxylate ligand
;
_journal_issue 11
_journal_name_full CrystEngComm
_journal_page_first 1758
_journal_paper_doi 10.1039/C8CE01242C
_journal_volume 21
_journal_year 2019
_chemical_absolute_configuration unk
_chemical_formula_moiety 'C42 H30 Dy2 N6 O14, 4(O)'
_chemical_formula_sum 'C42 H42 Dy2 N6 O18'
_chemical_formula_weight 1243.82
_space_group_crystal_system tetragonal
_space_group_IT_number 78
_space_group_name_Hall 'P 4cw'
_space_group_name_H-M_alt 'P 43'
_symmetry_space_group_name_Hall 'P 4cw'
_symmetry_space_group_name_H-M 'P 43'
_atom_sites_solution_hydrogens geom
_atom_sites_solution_primary direct
_audit_creation_date 2019-01-28
_audit_creation_method
;
Olex2 1.2
(compiled 2018.05.29 svn.r3508 for OlexSys, GUI svn.r5506)
;
_audit_update_record
;
2019-02-07 deposited with the CCDC.
2019-02-08 downloaded from the CCDC.
;
_cell_angle_alpha 90
_cell_angle_beta 90
_cell_angle_gamma 90
_cell_formula_units_Z 4
_cell_length_a 17.5291(14)
_cell_length_b 17.5291(14)
_cell_length_c 14.569(2)
_cell_measurement_reflns_used 13032
_cell_measurement_temperature 293
_cell_measurement_theta_max 27.5
_cell_measurement_theta_min 3.0
_cell_volume 4476.6(8)
_computing_cell_refinement
;
CrystalClear-SM Expert 2.0 r1 (Rigaku, 2009)
;
_computing_data_collection
;
CrystalClear-SM Expert 2.0 r1 (Rigaku, 2009)
;
_computing_data_reduction
;
CrystalClear-SM Expert 2.0 r1 (Rigaku, 2009)
;
_computing_molecular_graphics 'Olex2 (Dolomanov et al., 2009)'
_computing_publication_material 'Olex2 (Dolomanov et al., 2009)'
_computing_structure_refinement 'ShelXL (Sheldrick, 2015)'
_computing_structure_solution 'ShelXS (Sheldrick, 2008)'
_diffrn_ambient_temperature 293
_diffrn_detector CCD
_diffrn_detector_area_resol_mean 13.6612
_diffrn_measured_fraction_theta_full 0.996
_diffrn_measured_fraction_theta_max 0.996
_diffrn_measurement_details
;
scan:
    Number of images: 180
               Slice: -60.0000 - 120.0000
         Image width: 1.0000
            Exp time: 20.0000
       Rotation axis: Omega
               Omega: 0.0000
                 Chi: 54.0000
                 Phi: 0.0000
                 XTD: 50.2822
              2theta: 29.8528
scan:
    Number of images: 180
               Slice: -60.0000 - 120.0000
         Image width: 1.0000
            Exp time: 20.0000
       Rotation axis: Omega
               Omega: 0.0000
                 Chi: 54.0000
                 Phi: 120.0000
                 XTD: 50.2822
              2theta: 29.8528
scan:
    Number of images: 180
               Slice: -60.0000 - 120.0000
         Image width: 1.0000
            Exp time: 20.0000
       Rotation axis: Omega
               Omega: 0.0000
                 Chi: 54.0000
                 Phi: 240.0000
                 XTD: 50.2822
              2theta: 29.8528
;
_diffrn_measurement_device
;
XtaLABmini: Fixed Chi 2 circle
;
_diffrn_measurement_device_type 'Rigaku Mercury375R (2x2 bin mode)'
_diffrn_measurement_method 'profile data from \w-scans'
_diffrn_measurement_specimen_support Fiber
_diffrn_orient_matrix_type d*Trek
_diffrn_orient_matrix_UB_11 -0.031722
_diffrn_orient_matrix_UB_12 0.006168
_diffrn_orient_matrix_UB_13 -0.047012
_diffrn_orient_matrix_UB_21 -0.041622
_diffrn_orient_matrix_UB_22 0.023471
_diffrn_orient_matrix_UB_23 0.031164
_diffrn_orient_matrix_UB_31 0.027326
_diffrn_orient_matrix_UB_32 0.062119
_diffrn_orient_matrix_UB_33 -0.010288
_diffrn_radiation_monochromator 'Graphite Monochromator'
_diffrn_radiation_type MoK\a
_diffrn_radiation_wavelength 0.71073
_diffrn_reflns_av_R_equivalents 0.0525
_diffrn_reflns_av_unetI/netI 0.0587
_diffrn_reflns_Laue_measured_fraction_full 0.996
_diffrn_reflns_Laue_measured_fraction_max 0.996
_diffrn_reflns_limit_h_max 20
_diffrn_reflns_limit_h_min -20
_diffrn_reflns_limit_k_max 20
_diffrn_reflns_limit_k_min -20
_diffrn_reflns_limit_l_max 17
_diffrn_reflns_limit_l_min -15
_diffrn_reflns_number 17905
_diffrn_reflns_point_group_measured_fraction_full 0.842
_diffrn_reflns_point_group_measured_fraction_max 0.842
_diffrn_reflns_theta_full 25.006
_diffrn_reflns_theta_max 25.006
_diffrn_reflns_theta_min 3.028
_diffrn_source 'Sealed Tube'
_diffrn_source_current 12.0
_diffrn_source_power 0.6
_diffrn_source_voltage 50.0
_exptl_absorpt_coefficient_mu 3.396
_exptl_absorpt_correction_T_max 1.000
_exptl_absorpt_correction_T_min 0.817
_exptl_absorpt_correction_type multi-scan
_exptl_crystal_colour Colorless
_exptl_crystal_density_diffrn 1.846
_exptl_crystal_density_method 'not measured'
_exptl_crystal_description Prism
_exptl_crystal_F_000 2448
_exptl_crystal_size_max 0.2
_exptl_crystal_size_mid 0.2
_exptl_crystal_size_min 0.2
_refine_diff_density_max 1.246
_refine_diff_density_min -1.204
_refine_diff_density_rms 0.122
_refine_ls_abs_structure_details
;
 Flack x determined using 2248 quotients [(I+)-(I-)]/[(I+)+(I-)]
 (Parsons, Flack and Wagner, Acta Cryst. B69 (2013) 249-259).
;
_refine_ls_abs_structure_Flack 0.001(14)
_refine_ls_extinction_method none
_refine_ls_goodness_of_fit_ref 1.074
_refine_ls_hydrogen_treatment constr
_refine_ls_matrix_type full
_refine_ls_number_parameters 613
_refine_ls_number_reflns 6651
_refine_ls_number_restraints 331
_refine_ls_restrained_S_all 1.134
_refine_ls_R_factor_all 0.0407
_refine_ls_R_factor_gt 0.0387
_refine_ls_shift/su_max 0.001
_refine_ls_shift/su_mean 0.000
_refine_ls_structure_factor_coef Fsqd
_refine_ls_weighting_details 'w=1/[\s^2^(Fo^2^)+(0.0557P)^2^] where P=(Fo^2^+2Fc^2^)/3'
_refine_ls_weighting_scheme calc
_refine_ls_wR_factor_gt 0.0967
_refine_ls_wR_factor_ref 0.0987
_reflns_Friedel_coverage 0.621
_reflns_Friedel_fraction_full 0.675
_reflns_Friedel_fraction_max 0.675
_reflns_number_gt 6407
_reflns_number_total 6651
_reflns_threshold_expression 'I > 2\s(I)'
_cod_data_source_file c8ce01242c2.cif
_cod_data_source_block shelx
_cod_depositor_comments
;
The following automatic conversions were performed:

'_exptl_absorpt_correction_type' value 'Multi-scan' changed to
'multi-scan' according to
/home/data/users/saulius/crontab/automatic-downloads/rss-feeds/RSC/lib/dictionaries/cif_core.dic
dictionary named 'cif_core.dic' version 2.4.2 from 2011-04-26.

Automatic conversion script
Id: cif_fix_values 4973 2017-02-22 13:04:09Z antanas 

 Adding full bibliography for 7232339--7232346.cif.
;
_cod_original_cell_volume 4476.6(10)
_cod_database_code 7232339
_shelx_shelxl_version_number 2016/6
_shelx_space_group_comment
;
The symmetry employed for this shelxl refinement is uniquely defined
by the following loop, which should always be used as a source of
symmetry information in preference to the above space-group names.
They are only intended as comments.
;
_shelx_estimated_absorpt_t_max 0.550
_shelx_estimated_absorpt_t_min 0.550
_olex2_refinement_description
;
1. Fixed Uiso
 At 1.2 times of:
  All C(H) groups, All C(H,H) groups, All N(H) groups
2. Uiso/Uaniso restraints and constraints
N5 \\sim C37 \\sim C35 \\sim C34 \\sim C36: within 3.8A with sigma of 0.01 and
sigma for terminal atoms of 0.01
O15 \\sim C14 \\sim C13 \\sim C10 \\sim C9 \\sim N2: within 3.8A with sigma of
0.01 and sigma for terminal atoms of 0.01
O17 \\sim O18 \\sim O5 \\sim C15 \\sim C16 \\sim C22 \\sim C21 \\sim N3 \\sim
C23 \\sim C24: within 3.8A with sigma of 0.01 and sigma for terminal atoms of
0.01
O16 \\sim N1 \\sim C7 \\sim C8 \\sim C2 \\sim C1: within 3.8A with sigma of
0.01 and sigma for terminal atoms of 0.01
O18 \\sim O17 \\sim O16 \\sim O15: within 3.8A with sigma of 0.01 and sigma for
terminal atoms of 0.01
Uanis(N5) \\sim Ueq: with sigma of 0.01 and sigma for terminal atoms of 0.001
3.a Secondary CH2 refined with riding coordinates:
 C9(H9A,H9B), C37(H37A,H37B), C23(H23A,H23B)
3.b Aromatic/amide H refined with riding coordinates:
 N5(H5), C20(H20), C17(H17), N1(H1), N3(H3), C6(H6), C3(H3A), C8(H8), C36(H36),
  C31(H31), C34(H34), C25(H25), C22(H22), C11(H11), C14(H14), C27(H27),
 C13(H13), C26(H26), C41(H41), C39(H39), C28(H28), C12(H12), C42(H42), C40(H40)
;
_olex2_submission_special_instructions 'No special instructions were received'

loop_
_space_group_symop_operation_xyz
'x, y, z'
'-y, x, z+3/4'
'y, -x, z+1/4'
'-x, -y, z+1/2'

loop_
_atom_site_label
_atom_site_type_symbol
_atom_site_fract_x
_atom_site_fract_y
_atom_site_fract_z
_atom_site_U_iso_or_equiv
_atom_site_adp_type
_atom_site_occupancy
_atom_site_site_symmetry_order
_atom_site_calc_flag
_atom_site_refinement_flags_posn
_atom_site_refinement_flags_adp
Dy1 Dy 0.37796(3) 0.46575(3) 0.37835(3) 0.02210(13) Uani 1 1 d . .
Dy2 Dy 0.08787(3) 0.90450(3) 0.52478(3) 0.02864(15) Uani 1 1 d . .
O3 O 0.4073(5) 0.5061(5) 0.6060(6) 0.040(2) Uani 1 1 d . .
N5 N -0.3371(5) 1.0642(6) 0.4325(7) 0.037(2) Uani 1 1 d . U
H5 H -0.360441 1.044172 0.478567 0.044 Uiso 1 1 calc R .
O12 O -0.1380(6) 1.0808(6) 0.1693(6) 0.055(3) Uani 1 1 d . .
C20 C 0.0190(7) 0.6304(7) 0.4823(8) 0.033(2) Uani 1 1 d . .
H20 H -0.026989 0.655175 0.493758 0.039 Uiso 1 1 calc R .
O6 O 0.2936(4) 0.5574(5) 0.4397(6) 0.0337(18) Uani 1 1 d . .
O5 O 0.2356(5) 0.4543(5) 0.3859(6) 0.0383(17) Uani 1 1 d . U
C17 C 0.1568(6) 0.6290(6) 0.4812(7) 0.026(2) Uani 1 1 d . .
H17 H 0.203014 0.652867 0.493607 0.032 Uiso 1 1 calc R .
C29 C -0.1028(7) 0.9613(6) 0.5596(7) 0.027(2) Uani 1 1 d . .
C30 C -0.1452(6) 1.0005(6) 0.4813(7) 0.028(2) Uani 1 1 d . .
O4 O 0.3763(5) 0.4067(4) 0.5201(5) 0.0351(18) Uani 1 1 d . .
N1 N 0.3364(7) 0.1950(6) 0.7437(6) 0.038(2) Uani 1 1 d . U
H1 H 0.315728 0.182411 0.692358 0.045 Uiso 1 1 calc R .
O1 O 0.5374(5) 0.4378(5) 0.9091(6) 0.0364(19) Uani 1 1 d . .
C16 C 0.1557(6) 0.5569(6) 0.4457(7) 0.0274(19) Uani 1 1 d . U
O13 O 0.3399(4) 0.3546(4) 0.3017(5) 0.0299(17) Uani 1 1 d . .
O7 O 0.1533(4) 0.7841(5) 0.5285(6) 0.0393(18) Uani 1 1 d . .
C2 C 0.3999(7) 0.3845(6) 0.6788(7) 0.028(2) Uani 1 1 d . U
N3 N -0.0469(5) 0.5133(6) 0.4350(7) 0.0347(19) Uani 1 1 d . U
H3 H -0.045250 0.464311 0.437554 0.042 Uiso 1 1 calc R .
C21 C 0.0195(7) 0.5565(7) 0.4481(9) 0.035(2) Uani 1 1 d . U
O9 O -0.0355(5) 0.9408(5) 0.5462(6) 0.043(2) Uani 1 1 d . .
N4 N -0.2471(7) 0.6161(7) 0.6575(8) 0.050(3) Uani 1 1 d . .
C7 C 0.3710(7) 0.2655(7) 0.7540(7) 0.034(2) Uani 1 1 d . U
C6 C 0.4078(7) 0.2897(6) 0.8312(7) 0.031(2) Uani 1 1 d . .
H6 H 0.409256 0.258695 0.882953 0.037 Uiso 1 1 calc R .
C3 C 0.4397(6) 0.4097(6) 0.7566(7) 0.025(2) Uani 1 1 d . .
H3A H 0.462983 0.457375 0.757667 0.030 Uiso 1 1 calc R .
N2 N 0.1717(8) 0.2065(8) 1.0315(9) 0.059(3) Uani 1 1 d . U
O2 O 0.4724(5) 0.3547(5) 0.9925(5) 0.0348(19) Uani 1 1 d . .
C15 C 0.2319(6) 0.5196(6) 0.4232(7) 0.028(2) Uani 1 1 d . U
O14 O 0.2035(5) 0.9181(5) 0.4423(7) 0.046(2) Uani 1 1 d . .
C8 C 0.3669(8) 0.3119(7) 0.6752(8) 0.038(2) Uani 1 1 d . U
H8 H 0.342786 0.294651 0.622230 0.046 Uiso 1 1 calc R .
C33 C -0.1012(7) 1.0793(8) 0.2440(8) 0.037(3) Uani 1 1 d . .
C36 C -0.2218(7) 1.0159(8) 0.4885(8) 0.036(2) Uani 1 1 d . U
H36 H -0.248038 1.002734 0.541740 0.044 Uiso 1 1 calc R .
O11 O -0.0311(6) 1.0935(8) 0.2509(9) 0.071(4) Uani 1 1 d . .
O8 O 0.0289(5) 0.7820(5) 0.5571(6) 0.040(2) Uani 1 1 d . .
C1 C 0.3941(6) 0.4372(7) 0.5974(7) 0.029(2) Uani 1 1 d . U
C31 C -0.1061(7) 1.0223(7) 0.4011(7) 0.032(3) Uani 1 1 d . .
H31 H -0.053914 1.013630 0.396242 0.039 Uiso 1 1 calc R .
C34 C -0.2228(7) 1.0693(8) 0.3362(8) 0.038(2) Uani 1 1 d . U
H34 H -0.249772 1.089964 0.287170 0.045 Uiso 1 1 calc R .
C19 C 0.0912(7) 0.7484(6) 0.5319(7) 0.031(2) Uani 1 1 d . .
C4 C 0.4432(6) 0.3610(7) 0.8326(7) 0.029(2) Uani 1 1 d . .
C32 C -0.1445(6) 1.0563(7) 0.3301(7) 0.031(2) Uani 1 1 d . .
C25 C -0.1329(8) 0.5626(9) 0.5910(11) 0.053(4) Uani 1 1 d . .
H25 H -0.085054 0.540897 0.599724 0.064 Uiso 1 1 calc R .
C38 C -0.4536(7) 1.1292(9) 0.4116(9) 0.044(3) Uani 1 1 d . .
C18 C 0.0876(6) 0.6669(6) 0.4990(7) 0.025(2) Uani 1 1 d . .
C10 C 0.2782(9) 0.1675(8) 0.8923(10) 0.051(3) Uani 1 1 d . U
C5 C 0.4874(6) 0.3858(6) 0.9177(7) 0.028(2) Uani 1 1 d . .
C22 C 0.0880(7) 0.5190(7) 0.4300(9) 0.039(2) Uani 1 1 d . U
H22 H 0.088077 0.469243 0.407642 0.047 Uiso 1 1 calc R .
C35 C -0.2595(7) 1.0502(8) 0.4183(8) 0.038(2) Uani 1 1 d . U
C11 C 0.3005(10) 0.1706(10) 0.9832(11) 0.062(4) Uani 1 1 d . .
H11 H 0.350252 0.159217 1.000573 0.074 Uiso 1 1 calc R .
C24 C -0.1615(7) 0.5743(8) 0.5024(9) 0.039(2) Uani 1 1 d . U
C14 C 0.2020(11) 0.1856(10) 0.8697(12) 0.069(3) Uani 1 1 d . U
H14 H 0.185493 0.186117 0.808978 0.083 Uiso 1 1 calc R .
C27 C -0.2759(8) 0.6232(8) 0.5749(10) 0.050(3) Uani 1 1 d . .
H27 H -0.325266 0.641887 0.568476 0.060 Uiso 1 1 calc R .
C13 C 0.1520(10) 0.2029(10) 0.9419(11) 0.061(3) Uani 1 1 d . U
H13 H 0.101357 0.212624 0.927019 0.073 Uiso 1 1 calc R .
C9 C 0.3358(10) 0.1435(10) 0.8196(11) 0.064(3) Uani 1 1 d . U
H9A H 0.386246 0.141606 0.846793 0.076 Uiso 1 1 calc R .
H9B H 0.323212 0.092706 0.797975 0.076 Uiso 1 1 calc R .
C26 C -0.1780(9) 0.5842(11) 0.6667(10) 0.063(4) Uani 1 1 d . .
H26 H -0.159025 0.575941 0.725464 0.075 Uiso 1 1 calc R .
C41 C -0.5524(12) 1.2130(12) 0.4539(13) 0.075(5) Uani 1 1 d . .
H41 H -0.569365 1.263126 0.458045 0.090 Uiso 1 1 calc R .
C39 C -0.5013(9) 1.0706(10) 0.4393(10) 0.054(4) Uani 1 1 d . .
H39 H -0.487376 1.019616 0.432952 0.065 Uiso 1 1 calc R .
C28 C -0.2337(7) 0.6030(9) 0.4942(10) 0.047(3) Uani 1 1 d . .
H28 H -0.255374 0.609366 0.436421 0.057 Uiso 1 1 calc R .
O10 O -0.1368(5) 0.9557(5) 0.6337(6) 0.0394(19) Uani 1 1 d . .
C37 C -0.3768(7) 1.1116(9) 0.3702(10) 0.051(3) Uani 1 1 d . U
H37A H -0.383094 1.085798 0.311832 0.062 Uiso 1 1 calc R .
H37B H -0.348516 1.158391 0.359957 0.062 Uiso 1 1 calc R .
N6 N -0.5981(8) 1.1603(11) 0.4820(9) 0.069(4) Uani 1 1 d . .
C12 C 0.2442(10) 0.1918(9) 1.0495(10) 0.056(4) Uani 1 1 d . .
H12 H 0.259852 0.195645 1.110309 0.067 Uiso 1 1 calc R .
C23 C -0.1168(7) 0.5513(9) 0.4174(10) 0.046(2) Uani 1 1 d . U
H23A H -0.148637 0.518283 0.380159 0.055 Uiso 1 1 calc R .
H23B H -0.106205 0.596805 0.381707 0.055 Uiso 1 1 calc R .
C42 C -0.4829(11) 1.2019(10) 0.4195(12) 0.065(4) Uani 1 1 d . .
H42 H -0.454009 1.243503 0.400546 0.078 Uiso 1 1 calc R .
C40 C -0.5712(9) 1.0919(14) 0.4771(13) 0.076(6) Uani 1 1 d . .
H40 H -0.601309 1.053014 0.501114 0.091 Uiso 1 1 calc R .
O16 O 0.2472(10) 0.1809(10) 0.5366(12) 0.110(3) Uani 1 1 d . U
O17 O 0.1960(11) 0.2863(10) 0.4114(12) 0.115(4) Uani 1 1 d . U
O15 O 0.2401(11) 0.0672(11) 0.6591(13) 0.122(4) Uani 1 1 d . U
O18 O 0.0571(12) 0.3315(11) 0.3532(14) 0.126(4) Uani 1 1 d . U

loop_
_atom_site_aniso_label
_atom_site_aniso_U_11
_atom_site_aniso_U_22
_atom_site_aniso_U_33
_atom_site_aniso_U_23
_atom_site_aniso_U_13
_atom_site_aniso_U_12
Dy1 0.0236(3) 0.0246(3) 0.0181(2) 0.00109(18) 0.00005(17) 0.00179(19)
Dy2 0.0334(3) 0.0308(3) 0.0217(2) -0.0028(2) -0.0019(2) 0.0048(2)
O3 0.052(6) 0.029(4) 0.041(5) 0.007(3) -0.010(4) -0.015(4)
N5 0.018(4) 0.058(5) 0.034(4) 0.028(4) 0.009(3) 0.012(4)
O12 0.071(7) 0.067(7) 0.027(4) 0.003(4) 0.012(4) -0.003(5)
C20 0.031(6) 0.037(6) 0.030(5) 0.000(5) 0.009(5) -0.002(5)
O6 0.021(4) 0.033(4) 0.047(5) -0.012(4) 0.000(3) 0.005(3)
O5 0.032(4) 0.034(4) 0.049(4) -0.009(3) 0.008(3) 0.002(3)
C17 0.023(5) 0.026(6) 0.030(5) -0.001(4) -0.001(4) 0.004(5)
C29 0.033(6) 0.025(6) 0.024(5) 0.000(4) -0.003(4) 0.006(5)
C30 0.031(6) 0.030(6) 0.023(5) 0.005(4) 0.004(4) 0.003(5)
O4 0.054(5) 0.033(4) 0.019(4) 0.005(3) -0.006(4) -0.003(4)
N1 0.056(5) 0.031(4) 0.026(4) 0.004(3) -0.008(4) -0.019(4)
O1 0.029(4) 0.039(5) 0.041(5) 0.000(4) -0.006(3) -0.004(4)
C16 0.026(4) 0.025(4) 0.031(4) 0.001(4) 0.005(3) 0.004(4)
O13 0.026(4) 0.026(4) 0.038(4) -0.004(3) 0.000(3) -0.001(3)
O7 0.030(4) 0.036(4) 0.052(5) -0.007(4) -0.002(4) 0.002(4)
C2 0.038(5) 0.027(4) 0.020(4) -0.001(4) 0.001(4) -0.004(4)
N3 0.016(4) 0.037(4) 0.051(4) -0.014(4) 0.004(3) 0.000(3)
C21 0.026(4) 0.038(4) 0.040(4) -0.010(4) 0.006(4) 0.002(4)
O9 0.035(5) 0.038(5) 0.057(6) 0.002(4) -0.006(4) 0.009(4)
N4 0.039(6) 0.058(8) 0.054(7) 0.000(5) 0.023(5) -0.004(6)
C7 0.047(5) 0.029(5) 0.025(4) 0.000(4) -0.004(4) -0.007(4)
C6 0.037(6) 0.026(6) 0.029(6) 0.005(4) 0.004(5) -0.015(5)
C3 0.026(5) 0.022(5) 0.027(6) 0.003(4) -0.001(4) -0.001(4)
N2 0.063(6) 0.061(6) 0.053(5) 0.015(5) -0.005(5) -0.018(5)
O2 0.040(5) 0.049(5) 0.016(3) 0.002(3) -0.010(3) -0.006(4)
C15 0.026(4) 0.029(4) 0.028(4) -0.006(4) 0.005(4) 0.005(4)
O14 0.034(5) 0.046(5) 0.058(6) 0.010(4) 0.013(4) 0.006(4)
C8 0.050(5) 0.038(5) 0.027(4) 0.002(4) -0.006(4) -0.008(4)
C33 0.038(7) 0.046(7) 0.027(6) 0.012(5) 0.011(5) 0.013(6)
C36 0.025(4) 0.054(6) 0.030(4) 0.012(4) 0.008(4) 0.007(4)
O11 0.035(6) 0.090(9) 0.087(9) 0.048(7) 0.015(5) 0.009(6)
O8 0.041(5) 0.036(5) 0.042(5) 0.000(3) 0.014(4) 0.006(4)
C1 0.031(5) 0.031(5) 0.023(5) 0.009(4) -0.001(4) 0.003(4)
C31 0.026(6) 0.047(7) 0.024(6) 0.004(4) 0.007(4) -0.004(5)
C34 0.024(4) 0.056(6) 0.034(5) 0.019(4) 0.004(4) 0.006(4)
C19 0.041(6) 0.032(6) 0.020(5) 0.005(4) 0.001(5) 0.009(5)
C4 0.024(5) 0.035(6) 0.027(5) 0.001(4) -0.003(4) -0.002(5)
C32 0.028(6) 0.039(6) 0.027(6) 0.009(5) 0.002(4) -0.001(5)
C25 0.034(7) 0.060(9) 0.066(9) 0.000(7) 0.013(6) 0.014(7)
C38 0.028(6) 0.067(9) 0.037(7) 0.004(6) -0.001(5) 0.020(6)
C18 0.019(5) 0.026(5) 0.031(6) 0.000(4) 0.003(4) -0.002(4)
C10 0.058(6) 0.047(6) 0.049(6) 0.017(5) -0.010(5) -0.025(5)
C5 0.026(6) 0.031(6) 0.027(5) -0.003(4) 0.001(4) 0.006(5)
C22 0.034(4) 0.036(4) 0.047(4) -0.009(4) 0.006(4) 0.002(4)
C35 0.027(5) 0.058(6) 0.030(4) 0.012(4) 0.005(4) 0.008(5)
C11 0.072(11) 0.062(10) 0.051(8) 0.023(7) -0.010(8) -0.019(9)
C24 0.024(5) 0.045(6) 0.050(6) -0.009(4) 0.009(4) 0.001(5)
C14 0.076(6) 0.069(6) 0.062(6) 0.015(5) -0.012(5) -0.020(6)
C27 0.042(8) 0.047(8) 0.062(9) 0.016(7) 0.014(6) 0.004(7)
C13 0.060(7) 0.063(7) 0.059(6) 0.017(6) -0.006(6) -0.018(6)
C9 0.074(7) 0.058(7) 0.059(6) 0.008(6) -0.009(6) -0.027(6)
C26 0.054(9) 0.093(13) 0.041(8) 0.014(8) 0.010(6) -0.004(9)
C41 0.074(13) 0.069(12) 0.082(12) 0.001(10) 0.008(10) 0.040(11)
C39 0.044(8) 0.067(10) 0.052(8) -0.009(7) 0.001(6) -0.003(7)
C28 0.024(6) 0.063(9) 0.056(8) 0.003(7) 0.002(5) 0.006(6)
O10 0.045(5) 0.046(5) 0.027(4) 0.004(4) -0.006(4) 0.007(4)
C37 0.033(5) 0.072(6) 0.049(5) 0.026(5) 0.005(4) 0.013(5)
N6 0.050(8) 0.106(13) 0.050(7) -0.005(8) -0.003(6) 0.033(9)
C12 0.061(10) 0.062(10) 0.043(8) 0.001(6) -0.007(6) -0.014(8)
C23 0.028(5) 0.060(6) 0.051(5) -0.014(5) 0.004(4) -0.001(5)
C42 0.070(11) 0.057(10) 0.069(10) 0.024(8) -0.009(8) 0.006(9)
C40 0.033(8) 0.113(17) 0.080(12) 0.000(11) 0.009(8) -0.019(10)
O16 0.108(7) 0.117(7) 0.106(6) 0.001(6) 0.002(6) -0.005(6)
O17 0.123(8) 0.101(7) 0.122(8) -0.001(6) 0.021(7) -0.016(7)
O15 0.128(8) 0.120(8) 0.118(8) 0.001(7) -0.013(7) -0.016(7)
O18 0.139(9) 0.105(8) 0.135(9) 0.006(8) -0.002(8) -0.005(8)

loop_
_atom_type_symbol
_atom_type_description
_atom_type_scat_dispersion_real
_atom_type_scat_dispersion_imag
_atom_type_scat_source
C C 0.0033 0.0016 'International Tables Vol C Tables 4.2.6.8 and 6.1.1.4'
H H 0.0000 0.0000 'International Tables Vol C Tables 4.2.6.8 and 6.1.1.4'
Dy Dy -0.1892 4.4098 'International Tables Vol C Tables 4.2.6.8 and 6.1.1.4'
N N 0.0061 0.0033 'International Tables Vol C Tables 4.2.6.8 and 6.1.1.4'
O O 0.0106 0.0060 'International Tables Vol C Tables 4.2.6.8 and 6.1.1.4'

loop_
_geom_angle_atom_site_label_1
_geom_angle_atom_site_label_2
_geom_angle_atom_site_label_3
_geom_angle
_geom_angle_site_symmetry_1
_geom_angle_site_symmetry_3
O3 Dy1 O6 155.6(3) 2_654 .
O3 Dy1 O5 148.3(3) 2_654 .
O3 Dy1 O4 86.5(3) 2_654 .
O3 Dy1 O13 79.3(3) 2_654 .
O3 Dy1 C15 171.7(3) 2_654 .
O6 Dy1 O5 54.1(3) . .
O6 Dy1 C15 27.2(3) . .
O5 Dy1 C15 26.9(3) . .
O4 Dy1 O6 87.6(3) . .
O4 Dy1 O5 85.0(3) . .
O4 Dy1 O13 92.9(3) . .
O4 Dy1 C15 86.0(3) . .
O1 Dy1 O3 77.5(3) 4_664 2_654
O1 Dy1 O6 80.2(3) 4_664 .
O1 Dy1 O5 134.0(3) 4_664 .
O1 Dy1 O4 99.4(3) 4_664 .
O1 Dy1 O13 153.0(3) 4_664 .
O1 Dy1 C15 107.3(3) 4_664 .
O13 Dy1 O6 124.6(3) . .
O13 Dy1 O5 70.8(3) . .
O13 Dy1 C15 97.5(3) . .
O2 Dy1 O3 104.2(3) 3_564 2_654
O2 Dy1 O6 83.9(3) 3_564 .
O2 Dy1 O5 84.2(3) 3_564 .
O2 Dy1 O4 168.8(3) 3_564 .
O2 Dy1 O1 86.3(3) 3_564 4_664
O2 Dy1 O13 86.0(3) 3_564 .
O2 Dy1 C15 83.1(3) 3_564 .
O12 Dy2 O7 84.0(4) 4_575 .
O12 Dy2 O14 97.3(4) 4_575 .
O12 Dy2 O8 94.9(3) 4_575 .
O12 Dy2 C19 94.0(4) 4_575 .
O12 Dy2 O10 168.0(4) 4_575 2_664
O7 Dy2 O8 54.7(3) . .
O7 Dy2 C19 27.3(3) . .
O9 Dy2 O12 101.9(4) . 4_575
O9 Dy2 O7 134.1(3) . .
O9 Dy2 O14 148.7(3) . .
O9 Dy2 O8 79.4(3) . .
O9 Dy2 C19 107.1(3) . .
O9 Dy2 O10 84.0(3) . 2_664
O14 Dy2 O7 72.0(3) . .
O14 Dy2 O8 123.5(3) . .
O14 Dy2 C19 95.8(3) . .
O11 Dy2 O12 90.8(5) 3_465 4_575
O11 Dy2 O7 148.2(4) 3_465 .
O11 Dy2 O9 77.7(4) 3_465 .
O11 Dy2 O14 77.6(4) 3_465 .
O11 Dy2 O8 157.1(4) 3_465 .
O11 Dy2 C19 172.3(4) 3_465 .
O11 Dy2 O10 100.7(4) 3_465 2_664
O8 Dy2 C19 28.2(3) . .
O10 Dy2 O7 84.4(3) 2_664 .
O10 Dy2 O14 82.1(3) 2_664 .
O10 Dy2 O8 75.8(3) 2_664 .
O10 Dy2 C19 74.2(3) 2_664 .
C1 O3 Dy1 164.1(9) . 3_565
C35 N5 H5 120.4 . .
C35 N5 C37 119.1(9) . .
C37 N5 H5 120.4 . .
C33 O12 Dy2 126.5(9) . 4_574
C21 C20 H20 120.4 . .
C18 C20 H20 120.4 . .
C18 C20 C21 119.2(11) . .
C15 O6 Dy1 96.0(6) . .
C15 O5 Dy1 89.9(6) . .
C16 C17 H17 120.1 . .
C16 C17 C18 119.7(10) . .
C18 C17 H17 120.1 . .
O9 C29 C30 118.2(10) . .
O10 C29 C30 117.0(10) . .
O10 C29 O9 124.7(11) . .
C36 C30 C29 120.5(10) . .
C36 C30 C31 119.1(10) . .
C31 C30 C29 120.4(10) . .
C1 O4 Dy1 126.4(7) . .
C7 N1 H1 120.5 . .
C7 N1 C9 118.9(10) . .
C9 N1 H1 120.5 . .
C5 O1 Dy1 173.7(7) . 4_665
C17 C16 C15 117.9(10) . .
C17 C16 C22 121.4(11) . .
C22 C16 C15 120.7(10) . .
C19 O7 Dy2 91.4(6) . .
C3 C2 C1 118.4(10) . .
C8 C2 C3 121.5(10) . .
C8 C2 C1 120.1(10) . .
C21 N3 H3 120.4 . .
C21 N3 C23 119.2(11) . .
C23 N3 H3 120.4 . .
C20 C21 N3 123.3(11) . .
C20 C21 C22 120.9(12) . .
C22 C21 N3 115.7(11) . .
C29 O9 Dy2 178.7(9) . .
C27 N4 C26 118.5(12) . .
N1 C7 C8 113.8(10) . .
C6 C7 N1 125.0(10) . .
C6 C7 C8 121.2(11) . .
C7 C6 H6 120.0 . .
C7 C6 C4 120.1(10) . .
C4 C6 H6 120.0 . .
C2 C3 H3A 121.0 . .
C4 C3 C2 118.0(10) . .
C4 C3 H3A 121.0 . .
C12 N2 C13 115.3(15) . .
C5 O2 Dy1 125.3(7) . 2_655
O6 C15 Dy1 56.7(5) . .
O6 C15 C16 118.3(9) . .
O5 C15 Dy1 63.3(6) . .
O5 C15 O6 120.0(9) . .
O5 C15 C16 121.7(10) . .
C16 C15 Dy1 174.1(8) . .
C2 C8 C7 118.2(11) . .
C2 C8 H8 120.9 . .
C7 C8 H8 120.9 . .
O12 C33 C32 117.4(12) . .
O11 C33 O12 124.3(11) . .
O11 C33 C32 118.3(11) . .
C30 C36 H36 119.8 . .
C35 C36 C30 120.3(11) . .
C35 C36 H36 119.8 . .
C33 O11 Dy2 165.4(10) . 2_664
C19 O8 Dy2 89.2(7) . .
O3 C1 O4 122.7(10) . .
O3 C1 C2 120.5(10) . .
O4 C1 C2 116.8(10) . .
C30 C31 H31 119.8 . .
C32 C31 C30 120.4(11) . .
C32 C31 H31 119.8 . .
C32 C34 H34 121.0 . .
C32 C34 C35 117.9(10) . .
C35 C34 H34 121.0 . .
O7 C19 Dy2 61.3(6) . .
O7 C19 O8 121.2(10) . .
O7 C19 C18 119.7(10) . .
O8 C19 Dy2 62.5(6) . .
O8 C19 C18 119.0(10) . .
C18 C19 Dy2 159.0(7) . .
C6 C4 C3 121.0(10) . .
C6 C4 C5 119.6(10) . .
C3 C4 C5 119.4(10) . .
C31 C32 C33 119.4(10) . .
C31 C32 C34 120.5(10) . .
C34 C32 C33 120.1(10) . .
C24 C25 H25 120.6 . .
C24 C25 C26 118.8(13) . .
C26 C25 H25 120.6 . .
C39 C38 C37 120.2(14) . .
C42 C38 C39 115.9(13) . .
C42 C38 C37 123.8(15) . .
C20 C18 C17 119.9(10) . .
C20 C18 C19 122.0(10) . .
C17 C18 C19 118.1(9) . .
C11 C10 C14 118.9(16) . .
C11 C10 C9 119.4(15) . .
C14 C10 C9 121.7(14) . .
O1 C5 C4 118.4(9) . .
O2 C5 O1 123.0(10) . .
O2 C5 C4 118.6(10) . .
C16 C22 C21 118.8(11) . .
C16 C22 H22 120.6 . .
C21 C22 H22 120.6 . .
N5 C35 C34 122.2(10) . .
C36 C35 N5 116.0(10) . .
C36 C35 C34 121.8(11) . .
C10 C11 H11 121.2 . .
C10 C11 C12 117.5(16) . .
C12 C11 H11 121.2 . .
C25 C24 C23 121.8(12) . .
C28 C24 C25 117.8(12) . .
C28 C24 C23 120.2(12) . .
C10 C14 H14 121.2 . .
C13 C14 C10 117.6(16) . .
C13 C14 H14 121.2 . .
N4 C27 H27 118.9 . .
N4 C27 C28 122.1(13) . .
C28 C27 H27 118.9 . .
N2 C13 C14 125.2(17) . .
N2 C13 H13 117.4 . .
C14 C13 H13 117.4 . .
N1 C9 C10 111.7(14) . .
N1 C9 H9A 109.3 . .
N1 C9 H9B 109.3 . .
C10 C9 H9A 109.3 . .
C10 C9 H9B 109.3 . .
H9A C9 H9B 107.9 . .
N4 C26 C25 122.8(14) . .
N4 C26 H26 118.6 . .
C25 C26 H26 118.6 . .
N6 C41 H41 117.1 . .
N6 C41 C42 125.7(18) . .
C42 C41 H41 117.1 . .
C38 C39 H39 121.7 . .
C38 C39 C40 116.5(16) . .
C40 C39 H39 121.7 . .
C24 C28 C27 119.7(13) . .
C24 C28 H28 120.1 . .
C27 C28 H28 120.1 . .
C29 O10 Dy2 130.7(8) . 3_465
N5 C37 C38 107.6(11) . .
N5 C37 H37A 110.2 . .
N5 C37 H37B 110.2 . .
C38 C37 H37A 110.2 . .
C38 C37 H37B 110.2 . .
H37A C37 H37B 108.5 . .
C41 N6 C40 114.8(15) . .
N2 C12 C11 125.4(14) . .
N2 C12 H12 117.3 . .
C11 C12 H12 117.3 . .
N3 C23 C24 115.0(12) . .
N3 C23 H23A 108.5 . .
N3 C23 H23B 108.5 . .
C24 C23 H23A 108.5 . .
C24 C23 H23B 108.5 . .
H23A C23 H23B 107.5 . .
C38 C42 H42 119.7 . .
C41 C42 C38 120.5(17) . .
C41 C42 H42 119.7 . .
C39 C40 H40 116.9 . .
N6 C40 C39 126.3(18) . .
N6 C40 H40 116.9 . .

loop_
_geom_bond_atom_site_label_1
_geom_bond_atom_site_label_2
_geom_bond_distance
_geom_bond_site_symmetry_2
Dy1 O3 2.300(8) 2_654
Dy1 O6 2.359(7) .
Dy1 O5 2.506(8) .
Dy1 O4 2.310(7) .
Dy1 O1 2.294(8) 4_664
Dy1 O13 2.343(7) .
Dy1 O2 2.294(7) 3_564
Dy1 C15 2.807(10) .
Dy2 O12 2.296(9) 4_575
Dy2 O7 2.403(8) .
Dy2 O9 2.276(9) .
Dy2 O14 2.369(9) .
Dy2 O11 2.249(11) 3_465
Dy2 O8 2.430(9) .
Dy2 C19 2.738(11) .
Dy2 O10 2.310(9) 2_664
O3 C1 1.234(15) .
N5 H5 0.8600 .
N5 C35 1.398(14) .
N5 C37 1.414(15) .
O12 C33 1.266(17) .
C20 H20 0.9300 .
C20 C21 1.387(17) .
C20 C18 1.385(16) .
O6 C15 1.292(14) .
O5 C15 1.268(13) .
C17 H17 0.9300 .
C17 C16 1.365(15) .
C17 C18 1.406(15) .
C29 C30 1.524(15) .
C29 O9 1.248(15) .
C29 O10 1.237(15) .
C30 C36 1.375(16) .
C30 C31 1.407(14) .
O4 C1 1.285(14) .
N1 H1 0.8600 .
N1 C7 1.385(15) .
N1 C9 1.428(18) .
O1 C5 1.271(15) .
C16 C15 1.522(15) .
C16 C22 1.380(17) .
O7 C19 1.255(14) .
C2 C3 1.402(15) .
C2 C8 1.400(16) .
C2 C1 1.507(14) .
N3 H3 0.8600 .
N3 C21 1.402(15) .
N3 C23 1.418(16) .
C21 C22 1.396(17) .
N4 C27 1.31(2) .
N4 C26 1.34(2) .
C7 C6 1.364(16) .
C7 C8 1.408(16) .
C6 H6 0.9300 .
C6 C4 1.395(15) .
C3 H3A 0.9300 .
C3 C4 1.401(15) .
N2 C13 1.35(2) .
N2 C12 1.32(2) .
O2 C5 1.246(14) .
C8 H8 0.9300 .
C33 O11 1.257(17) .
C33 C32 1.521(15) .
C36 H36 0.9300 .
C36 C35 1.358(16) .
O8 C19 1.295(14) .
C31 H31 0.9300 .
C31 C32 1.371(16) .
C34 H34 0.9300 .
C34 C32 1.393(16) .
C34 C35 1.399(16) .
C19 C18 1.509(15) .
C4 C5 1.524(15) .
C25 H25 0.9300 .
C25 C24 1.40(2) .
C25 C26 1.41(2) .
C38 C39 1.39(2) .
C38 C37 1.506(17) .
C38 C42 1.38(2) .
C10 C11 1.38(2) .
C10 C14 1.41(2) .
C10 C9 1.52(2) .
C22 H22 0.9300 .
C11 H11 0.9300 .
C11 C12 1.43(2) .
C24 C28 1.367(17) .
C24 C23 1.521(17) .
C14 H14 0.9300 .
C14 C13 1.40(2) .
C27 H27 0.9300 .
C27 C28 1.43(2) .
C13 H13 0.9300 .
C9 H9A 0.9700 .
C9 H9B 0.9700 .
C26 H26 0.9300 .
C41 H41 0.9300 .
C41 N6 1.29(3) .
C41 C42 1.33(3) .
C39 H39 0.9300 .
C39 C40 1.39(2) .
C28 H28 0.9300 .
C37 H37A 0.9700 .
C37 H37B 0.9700 .
N6 C40 1.29(3) .
C12 H12 0.9300 .
C23 H23A 0.9700 .
C23 H23B 0.9700 .
C42 H42 0.9300 .
C40 H40 0.9300 .

loop_
_geom_torsion_atom_site_label_1
_geom_torsion_atom_site_label_2
_geom_torsion_atom_site_label_3
_geom_torsion_atom_site_label_4
_geom_torsion
_geom_torsion_site_symmetry_1
_geom_torsion_site_symmetry_4
Dy1 O3 C1 O4 -110(3) 3_565 .
Dy1 O3 C1 C2 68(3) 3_565 .
Dy1 O6 C15 O5 0.9(11) . .
Dy1 O6 C15 C16 -176.4(8) . .
Dy1 O5 C15 O6 -0.8(11) . .
Dy1 O5 C15 C16 176.4(9) . .
Dy1 O4 C1 O3 7.6(17) . .
Dy1 O4 C1 C2 -171.2(7) . .
Dy1 O2 C5 O1 -3.5(15) 2_655 .
Dy1 O2 C5 C4 177.1(7) 2_655 .
Dy2 O12 C33 O11 8(2) 4_574 .
Dy2 O12 C33 C32 -170.4(8) 4_574 .
Dy2 O7 C19 O8 -19.1(11) . .
Dy2 O7 C19 C18 155.9(8) . .
Dy2 O8 C19 O7 18.9(11) . .
Dy2 O8 C19 C18 -156.2(8) . .
Dy2 C19 C18 C20 -79(2) . .
Dy2 C19 C18 C17 98(2) . .
O12 C33 O11 Dy2 -116(4) . 2_664
O12 C33 C32 C31 152.0(12) . .
O12 C33 C32 C34 -27.5(19) . .
C20 C21 C22 C16 -1(2) . .
C17 C16 C15 O6 0.7(15) . .
C17 C16 C15 O5 -176.5(10) . .
C17 C16 C22 C21 2.2(18) . .
C29 C30 C36 C35 -179.5(12) . .
C29 C30 C31 C32 178.9(11) . .
C30 C29 O10 Dy2 -173.9(7) . 3_465
C30 C36 C35 N5 -179.4(12) . .
C30 C36 C35 C34 2(2) . .
C30 C31 C32 C33 -179.9(11) . .
C30 C31 C32 C34 -0.3(19) . .
N1 C7 C6 C4 177.5(12) . .
N1 C7 C8 C2 179.8(11) . .
C16 C17 C18 C20 1.3(16) . .
C16 C17 C18 C19 -175.7(10) . .
O7 C19 C18 C20 -165.6(10) . .
O7 C19 C18 C17 11.4(15) . .
C2 C3 C4 C6 -0.4(17) . .
C2 C3 C4 C5 178.7(10) . .
N3 C21 C22 C16 -176.9(11) . .
C21 C20 C18 C17 0.2(17) . .
C21 C20 C18 C19 177.1(10) . .
C21 N3 C23 C24 -87.6(15) . .
O9 C29 C30 C36 172.1(12) . .
O9 C29 C30 C31 -8.8(17) . .
O9 C29 O10 Dy2 2.4(18) . 3_465
N4 C27 C28 C24 1(2) . .
C7 N1 C9 C10 74.9(17) . .
C7 C6 C4 C3 2.1(18) . .
C7 C6 C4 C5 -177.0(11) . .
C6 C7 C8 C2 -2(2) . .
C6 C4 C5 O1 158.7(11) . .
C6 C4 C5 O2 -21.9(16) . .
C3 C2 C8 C7 3.2(18) . .
C3 C2 C1 O3 -17.1(17) . .
C3 C2 C1 O4 161.8(10) . .
C3 C4 C5 O1 -20.4(16) . .
C3 C4 C5 O2 159.0(10) . .
C15 C16 C22 C21 -177.5(11) . .
C8 C2 C3 C4 -2.3(17) . .
C8 C2 C1 O3 163.7(12) . .
C8 C2 C1 O4 -17.4(16) . .
C8 C7 C6 C4 -1(2) . .
C36 C30 C31 C32 -2.0(18) . .
O11 C33 C32 C31 -26.2(19) . .
O11 C33 C32 C34 154.3(14) . .
O8 C19 C18 C20 9.6(15) . .
O8 C19 C18 C17 -173.4(10) . .
C1 C2 C3 C4 178.5(10) . .
C1 C2 C8 C7 -177.6(11) . .
C31 C30 C36 C35 1(2) . .
C32 C33 O11 Dy2 62(5) . 2_664
C32 C34 C35 N5 177.2(13) . .
C32 C34 C35 C36 -4(2) . .
C25 C24 C28 C27 3(2) . .
C25 C24 C23 N3 3.6(19) . .
C38 C39 C40 N6 6(3) . .
C18 C20 C21 N3 175.5(11) . .
C18 C20 C21 C22 -0.5(19) . .
C18 C17 C16 C15 177.1(10) . .
C18 C17 C16 C22 -2.5(17) . .
C10 C11 C12 N2 2(2) . .
C10 C14 C13 N2 3(2) . .
C22 C16 C15 O6 -179.6(11) . .
C22 C16 C15 O5 3.1(17) . .
C35 N5 C37 C38 -168.9(13) . .
C35 C34 C32 C33 -177.2(13) . .
C35 C34 C32 C31 3(2) . .
C11 C10 C14 C13 -3(2) . .
C11 C10 C9 N1 -131.3(14) . .
C24 C25 C26 N4 0(3) . .
C14 C10 C11 C12 0(2) . .
C14 C10 C9 N1 49.8(19) . .
C27 N4 C26 C25 4(2) . .
C13 N2 C12 C11 -2(2) . .
C9 N1 C7 C6 3(2) . .
C9 N1 C7 C8 -178.8(13) . .
C9 C10 C11 C12 -178.7(13) . .
C9 C10 C14 C13 176.4(14) . .
C26 N4 C27 C28 -5(2) . .
C26 C25 C24 C28 -3(2) . .
C26 C25 C24 C23 -179.0(15) . .
C41 N6 C40 C39 -5(3) . .
C39 C38 C37 N5 -54.4(18) . .
C39 C38 C42 C41 2(2) . .
C28 C24 C23 N3 -172.2(13) . .
O10 C29 C30 C36 -11.4(17) . .
O10 C29 C30 C31 167.7(11) . .
C37 N5 C35 C36 168.7(14) . .
C37 N5 C35 C34 -12(2) . .
C37 C38 C39 C40 179.8(14) . .
C37 C38 C42 C41 177.7(16) . .
N6 C41 C42 C38 0(3) . .
C12 N2 C13 C14 0(2) . .
C23 N3 C21 C20 27.6(18) . .
C23 N3 C21 C22 -156.2(12) . .
C23 C24 C28 C27 178.8(13) . .
C42 C38 C39 C40 -4(2) . .
C42 C38 C37 N5 129.6(15) . .
C42 C41 N6 C40 2(3) . .
